data_7023001
loop_
_publ_author_name
'Friedrich, Dirk'
'Kluge, Oliver'
'Kischel, Marcus'
'Krautscheid, Harald'

_publ_section_title
;
 Tetranuclear organometallic complexes based on 1,2-ethanedithiolate
 ligands as potential precursors for CuMS2 (M = Ga, In).
;
_journal_issue 26
_journal_name_full 'Dalton transactions (Cambridge, England : 2003)'
_journal_page_first 9613
_journal_page_last 9620
_journal_paper_doi 10.1039/c3dt50461a
_journal_volume 42
_journal_year 2013
_chemical_compound_source 'synthesis as described'
_chemical_formula_moiety 'C34 H78 Cu2 Ga2 P2 S4'
_chemical_formula_sum 'C34 H78 Cu2 Ga2 P2 S4'
_chemical_formula_weight 943.66
_chemical_name_common
;
bis(mu!3$-1,2-dithiolatoethane-S,S,S',S')-tetra(propan-2-ido)
-bis(triisopropylphosphine)-dicopper(+1)-digallium(+3)
;
_chemical_name_systematic
;
bis(\m~3~-1,2-dithiolatoethane-S,S,S',S')-tetra(propan-2-ido)
-bis(triisopropylphosphine)-dicopper(+1)-digallium(+3)
;
_space_group_IT_number 2
_symmetry_cell_setting triclinic
_symmetry_Int_Tables_number 2
_symmetry_space_group_name_Hall '-P 1'
_symmetry_space_group_name_H-M 'P -1'
_atom_sites_solution_hydrogens geom
_atom_sites_solution_primary direct
_atom_sites_solution_secondary difmap
_audit_creation_date 2012-10-12T10:26:29-00:00
_audit_creation_method 'WinGX routine CIF_UPDATE'
_cell_angle_alpha 65.472(8)
_cell_angle_beta 72.916(9)
_cell_angle_gamma 86.325(9)
_cell_formula_units_Z 1
_cell_length_a 8.4082(9)
_cell_length_b 11.7713(12)
_cell_length_c 13.4698(15)
_cell_measurement_reflns_used 9727
_cell_measurement_temperature 180(2)
_cell_measurement_theta_max 29.3
_cell_measurement_theta_min 1.9
_cell_measurement_wavelength 0.71073
_cell_volume 1156.8(2)
_computing_cell_refinement 'STOE X-AREA'
_computing_data_reduction 'STOE X-AREA, STOE X-RED'
_computing_molecular_graphics 'DIAMOND 3.2'
_computing_publication_material
;
'WinGX publication routines'
Farrugia, L. J. (1999) WinGX, J. Appl. Cryst. 32, 837-838
;
_computing_structure_refinement
;
'SHELXL-97'
Sheldrick, G.M. (2008) Acta Cryst. A64, 112
;
_computing_structure_solution
;
'SIR-92'
Altomare, A., Cascarano, G.,
Giacovazzo, C. & Guagliardi, A. (1993) J. Appl. Cryst. 26, 343-350.
;
_diffrn_ambient_temperature 180(2)
_diffrn_detector 'image plate (34 cm diameter / schwenk)'
_diffrn_detector_area_resol_mean 6.67
_diffrn_detector_type STOE
_diffrn_measured_fraction_theta_full 0.981
_diffrn_measured_fraction_theta_max 0.981
_diffrn_measurement_device '2-circle goniometer'
_diffrn_measurement_device_type 'STOE IPDS-2T'
_diffrn_measurement_method '\w scans'
_diffrn_radiation_monochromator graphite
_diffrn_radiation_source 'fine-focus sealed tube'
_diffrn_radiation_type MoK\a
_diffrn_radiation_wavelength 0.71073
_diffrn_reflns_av_R_equivalents 0.0485
_diffrn_reflns_av_unetI/netI 0.065
_diffrn_reflns_limit_h_max 11
_diffrn_reflns_limit_h_min -11
_diffrn_reflns_limit_k_max 16
_diffrn_reflns_limit_k_min -16
_diffrn_reflns_limit_l_max 16
_diffrn_reflns_limit_l_min -18
_diffrn_reflns_number 12635
_diffrn_reflns_theta_full 29
_diffrn_reflns_theta_max 29
_diffrn_reflns_theta_min 1.91
_diffrn_standards_number 0
_exptl_absorpt_coefficient_mu 2.33
_exptl_absorpt_correction_T_max 0.8678
_exptl_absorpt_correction_T_min 0.5932
_exptl_absorpt_correction_type numerical
_exptl_absorpt_process_details
;
Busing, W. R. & Levy, H. A. (1957) Acta Cryst. 10, 180-182.
and
Coppens, P., Leiserowitz, L. & Rabinovich, D. (1965)
Acta Cryst. 1965, 1035-1038.
;
_exptl_crystal_colour colorless
_exptl_crystal_density_diffrn 1.355
_exptl_crystal_density_method 'not measured'
_exptl_crystal_description platelet
_exptl_crystal_F_000 496
_exptl_crystal_size_max 0.273
_exptl_crystal_size_mid 0.128
_exptl_crystal_size_min 0.065
_refine_diff_density_max 0.737
_refine_diff_density_min -0.788
_refine_diff_density_rms 0.083
_refine_ls_extinction_method none
_refine_ls_goodness_of_fit_ref 0.839
_refine_ls_hydrogen_treatment constr
_refine_ls_matrix_type full
_refine_ls_number_parameters 209
_refine_ls_number_reflns 6045
_refine_ls_number_restraints 0
_refine_ls_restrained_S_all 0.839
_refine_ls_R_factor_all 0.0536
_refine_ls_R_factor_gt 0.0313
_refine_ls_shift/su_max 0.011
_refine_ls_shift/su_mean 0.001
_refine_ls_structure_factor_coef Fsqd
_refine_ls_weighting_details 'calc w=1/[\s^2^(Fo^2^)+(0.0334P)^2^+0.0000P] where P=(Fo^2^+2Fc^2^)/3'
_refine_ls_weighting_scheme calc
_refine_ls_wR_factor_gt 0.064
_refine_ls_wR_factor_ref 0.068
_reflns_number_gt 4247
_reflns_number_total 6045
_reflns_threshold_expression >2sigma(I)
_cod_data_source_file c3dt50461a.txt
_cod_data_source_block '[iPr3PCuSC2H4SGaiPr2]2'
_cod_database_code 7023001

loop_
_symmetry_equiv_pos_as_xyz
'x, y, z'
'-x, -y, -z'

loop_
_atom_site_label
_atom_site_type_symbol
_atom_site_fract_x
_atom_site_fract_y
_atom_site_fract_z
_atom_site_U_iso_or_equiv
_atom_site_adp_type
_atom_site_occupancy
_atom_site_symmetry_multiplicity
_atom_site_calc_flag
_atom_site_refinement_flags
C1 C 0.7380(3) 0.5133(2) 0.5086(2) 0.0255(5) Uani 1 1 d .
H1A H 0.8405 0.4702 0.5198 0.031 Uiso 1 1 calc R
H1B H 0.6839 0.4726 0.4745 0.031 Uiso 1 1 calc R
C2 C 0.7859(3) 0.6507(2) 0.4255(2) 0.0260(5) Uani 1 1 d .
H2A H 0.8507 0.6546 0.3497 0.031 Uiso 1 1 calc R
H2B H 0.8593 0.6865 0.4524 0.031 Uiso 1 1 calc R
C3 C 0.3416(4) 0.2934(3) 0.9488(3) 0.0434(7) Uani 1 1 d .
H3A H 0.2414 0.2907 1.0097 0.065 Uiso 1 1 calc R
H3B H 0.3975 0.3775 0.9105 0.065 Uiso 1 1 calc R
H3C H 0.4175 0.2325 0.9817 0.065 Uiso 1 1 calc R
C4 C 0.2922(3) 0.2612(2) 0.8618(2) 0.0274(5) Uani 1 1 d .
H4 H 0.2095 0.3215 0.8335 0.033 Uiso 1 1 calc R
C5 C 0.2065(4) 0.1281(3) 0.9187(3) 0.0415(7) Uani 1 1 d .
H5A H 0.2844 0.0669 0.9482 0.062 Uiso 1 1 calc R
H5B H 0.1731 0.1107 0.8623 0.062 Uiso 1 1 calc R
H5C H 0.1077 0.1221 0.9818 0.062 Uiso 1 1 calc R
C6 C 0.7875(4) 0.2014(3) 0.8045(3) 0.0447(8) Uani 1 1 d .
H6A H 0.7185 0.1766 0.8837 0.067 Uiso 1 1 calc R
H6B H 0.8225 0.2906 0.7704 0.067 Uiso 1 1 calc R
H6C H 0.8861 0.1524 0.8028 0.067 Uiso 1 1 calc R
C7 C 0.6864(3) 0.1774(2) 0.7365(2) 0.0273(5) Uani 1 1 d .
H7 H 0.7609 0.2001 0.657 0.033 Uiso 1 1 calc R
C8 C 0.6295(4) 0.0376(2) 0.7883(3) 0.0390(7) Uani 1 1 d .
H8A H 0.7275 -0.0121 0.7856 0.059 Uiso 1 1 calc R
H8B H 0.5639 0.0242 0.7443 0.059 Uiso 1 1 calc R
H8C H 0.561 0.0118 0.8677 0.059 Uiso 1 1 calc R
C9 C 0.2944(4) 0.9706(2) 0.5059(2) 0.0330(6) Uani 1 1 d .
H9A H 0.2059 0.95 0.4811 0.05 Uiso 1 1 calc R
H9B H 0.3982 0.9366 0.4766 0.05 Uiso 1 1 calc R
H9C H 0.3112 1.0617 0.4763 0.05 Uiso 1 1 calc R
C10 C 0.2444(3) 0.9132(2) 0.6369(2) 0.0261(5) Uani 1 1 d .
H10 H 0.3349 0.9418 0.6573 0.031 Uiso 1 1 calc R
C11 C 0.0835(4) 0.9684(2) 0.6849(3) 0.0351(6) Uani 1 1 d .
H11A H 0.1029 1.0592 0.6563 0.053 Uiso 1 1 calc R
H11B H 0.0526 0.9306 0.7685 0.053 Uiso 1 1 calc R
H11C H -0.007 0.9504 0.6604 0.053 Uiso 1 1 calc R
C12 C -0.0298(4) 0.7155(3) 0.6273(3) 0.0390(7) Uani 1 1 d .
H12A H 0.0451 0.6775 0.5805 0.059 Uiso 1 1 calc R
H12B H -0.0213 0.8066 0.5841 0.059 Uiso 1 1 calc R
H12C H -0.1448 0.6832 0.6476 0.059 Uiso 1 1 calc R
C13 C 0.0197(3) 0.6829(2) 0.7371(2) 0.0275(5) Uani 1 1 d .
H13 H -0.0517 0.728 0.7809 0.033 Uiso 1 1 calc R
C14 C -0.0112(4) 0.5419(3) 0.8115(3) 0.0507(9) Uani 1 1 d .
H14A H -0.1274 0.516 0.8262 0.076 Uiso 1 1 calc R
H14B H 0.0108 0.5228 0.8842 0.076 Uiso 1 1 calc R
H14C H 0.0632 0.4966 0.7718 0.076 Uiso 1 1 calc R
C15 C 0.1870(5) 0.7475(3) 0.9179(3) 0.0440(8) Uani 1 1 d .
H15A H 0.2105 0.7072 0.9915 0.066 Uiso 1 1 calc R
H15B H 0.0679 0.7342 0.9293 0.066 Uiso 1 1 calc R
H15C H 0.2175 0.8374 0.8844 0.066 Uiso 1 1 calc R
C16 C 0.2892(4) 0.6903(2) 0.8370(2) 0.0297(6) Uani 1 1 d .
H16 H 0.2632 0.5978 0.8788 0.036 Uiso 1 1 calc R
C17 C 0.4780(4) 0.7119(3) 0.8143(3) 0.0411(7) Uani 1 1 d .
H17A H 0.5103 0.8017 0.7729 0.062 Uiso 1 1 calc R
H17B H 0.5398 0.668 0.7684 0.062 Uiso 1 1 calc R
H17C H 0.5039 0.6796 0.8871 0.062 Uiso 1 1 calc R
P1 P 0.24178(8) 0.73738(5) 0.69852(5) 0.02083(13) Uani 1 1 d .
S1 S 0.59533(8) 0.49472(5) 0.64876(5) 0.02267(12) Uani 1 1 d .
S2 S 0.60649(8) 0.74802(5) 0.40961(5) 0.02294(13) Uani 1 1 d .
Cu1 Cu 0.43402(4) 0.66063(3) 0.59295(3) 0.02224(8) Uani 1 1 d .
Ga1 Ga 0.48981(4) 0.28298(2) 0.72694(2) 0.02088(7) Uani 1 1 d .

loop_
_atom_site_aniso_label
_atom_site_aniso_U_11
_atom_site_aniso_U_22
_atom_site_aniso_U_33
_atom_site_aniso_U_23
_atom_site_aniso_U_13
_atom_site_aniso_U_12
C1 0.0222(13) 0.0282(11) 0.0314(14) -0.0178(10) -0.0079(11) 0.0038(10)
C2 0.0227(13) 0.0310(12) 0.0253(13) -0.0123(10) -0.0067(10) -0.0020(10)
C3 0.0477(19) 0.0571(18) 0.0302(15) -0.0271(14) -0.0044(14) -0.0001(15)
C4 0.0282(14) 0.0315(12) 0.0218(12) -0.0119(10) -0.0065(11) 0.0068(10)
C5 0.0358(17) 0.0421(15) 0.0378(17) -0.0154(13) 0.0013(14) -0.0044(13)
C6 0.0377(18) 0.0472(17) 0.061(2) -0.0239(16) -0.0306(17) 0.0140(14)
C7 0.0261(14) 0.0267(11) 0.0264(13) -0.0093(10) -0.0075(11) 0.0066(10)
C8 0.0416(18) 0.0246(12) 0.0468(18) -0.0120(12) -0.0135(15) 0.0123(12)
C9 0.0359(16) 0.0259(12) 0.0324(15) -0.0076(11) -0.0104(13) 0.0029(11)
C10 0.0256(13) 0.0221(11) 0.0312(14) -0.0116(10) -0.0085(11) 0.0015(10)
C11 0.0333(16) 0.0274(12) 0.0445(17) -0.0182(12) -0.0076(13) 0.0064(11)
C12 0.0286(16) 0.0485(16) 0.0500(19) -0.0270(15) -0.0158(14) 0.0016(13)
C13 0.0213(13) 0.0288(12) 0.0335(14) -0.0167(11) -0.0033(11) -0.0008(10)
C14 0.0423(19) 0.0325(15) 0.067(2) -0.0088(15) -0.0168(17) -0.0100(14)
C15 0.054(2) 0.0556(18) 0.0294(15) -0.0271(14) -0.0088(14) 0.0078(15)
C16 0.0364(16) 0.0309(12) 0.0261(13) -0.0148(10) -0.0109(12) 0.0026(11)
C17 0.0430(18) 0.0538(17) 0.0463(18) -0.0306(15) -0.0282(15) 0.0108(14)
P1 0.0215(3) 0.0216(3) 0.0220(3) -0.0121(2) -0.0056(3) 0.0014(2)
S1 0.0276(3) 0.0204(2) 0.0227(3) -0.0106(2) -0.0089(3) 0.0020(2)
S2 0.0283(3) 0.0211(3) 0.0209(3) -0.0100(2) -0.0074(2) 0.0004(2)
Cu1 0.02274(16) 0.02449(14) 0.02433(16) -0.01501(12) -0.00683(13) 0.00298(12)
Ga1 0.02478(15) 0.01935(12) 0.01920(14) -0.00793(10) -0.00783(11) 0.00284(10)

loop_
_atom_type_symbol
_atom_type_description
_atom_type_scat_dispersion_real
_atom_type_scat_dispersion_imag
_atom_type_scat_source
C C 0.0033 0.0016 'International Tables Vol C Tables 4.2.6.8 and 6.1.1.4'
H H 0 0 'International Tables Vol C Tables 4.2.6.8 and 6.1.1.4'
P P 0.1023 0.0942 'International Tables Vol C Tables 4.2.6.8 and 6.1.1.4'
S S 0.1246 0.1234 'International Tables Vol C Tables 4.2.6.8 and 6.1.1.4'
Cu Cu 0.3201 1.2651 'International Tables Vol C Tables 4.2.6.8 and 6.1.1.4'
Ga Ga 0.2307 1.6083 'International Tables Vol C Tables 4.2.6.8 and 6.1.1.4'

loop_
_geom_angle_atom_site_label_1
_geom_angle_atom_site_label_2
_geom_angle_atom_site_label_3
_geom_angle
_geom_angle_site_symmetry_1
_geom_angle_site_symmetry_3
C2 C1 S1 112.71(17) . .
C1 C2 S2 114.09(18) . .
C3 C4 C5 111.0(2) . .
C3 C4 Ga1 111.02(19) . .
C5 C4 Ga1 111.73(18) . .
C6 C7 C8 110.6(2) . .
C6 C7 Ga1 112.06(19) . .
C8 C7 Ga1 110.47(18) . .
C9 C10 C11 110.4(2) . .
C9 C10 P1 111.63(17) . .
C11 C10 P1 115.75(17) . .
C14 C13 C12 109.9(2) . .
C14 C13 P1 111.9(2) . .
C12 C13 P1 109.46(19) . .
C15 C16 C17 111.2(2) . .
C15 C16 P1 116.7(2) . .
C17 C16 P1 109.7(2) . .
C13 P1 C16 105.77(12) . .
C13 P1 C10 105.24(12) . .
C16 P1 C10 105.25(11) . .
C13 P1 Cu1 117.60(8) . .
C16 P1 Cu1 107.31(9) . .
C10 P1 Cu1 114.68(9) . .
C1 S1 Cu1 100.34(9) . .
C1 S1 Ga1 101.68(7) . .
Cu1 S1 Ga1 122.62(3) . .
C2 S2 Cu1 100.04(9) . .
C2 S2 Ga1 105.87(8) . 2_666
Cu1 S2 Ga1 115.00(3) . 2_666
P1 Cu1 S2 133.10(3) . .
P1 Cu1 S1 129.69(3) . .
S2 Cu1 S1 93.62(3) . .
C4 Ga1 C7 123.50(11) . .
C4 Ga1 S2 107.92(8) . 2_666
C7 Ga1 S2 103.23(8) . 2_666
C4 Ga1 S1 106.13(7) . .
C7 Ga1 S1 106.74(7) . .
S2 Ga1 S1 108.72(2) 2_666 .

loop_
_geom_bond_atom_site_label_1
_geom_bond_atom_site_label_2
_geom_bond_distance
_geom_bond_site_symmetry_2
C1 C2 1.532(3) .
C1 S1 1.847(3) .
C2 S2 1.843(3) .
C3 C4 1.537(4) .
C4 C5 1.545(4) .
C4 Ga1 2.005(3) .
C6 C7 1.531(4) .
C7 C8 1.541(3) .
C7 Ga1 2.006(3) .
C9 C10 1.535(4) .
C10 C11 1.547(4) .
C10 P1 1.882(2) .
C12 C13 1.542(4) .
C13 C14 1.533(4) .
C13 P1 1.864(3) .
C15 C16 1.536(4) .
C16 C17 1.543(4) .
C16 P1 1.870(3) .
P1 Cu1 2.2316(7) .
S1 Cu1 2.2933(7) .
S1 Ga1 2.3799(7) .
S2 Cu1 2.2886(8) .
S2 Ga1 2.3754(7) 2_666
Ga1 S2 2.3754(7) 2_666
